data_2225221
loop_
_publ_author_name
'Yang, Li-Qing'
'Li, Xin-Hua'

_publ_section_title
;
 Poly[[(2,2'-bipyridine)(\m~3~-2-sulfonatobenzoato)lead(II)] dihydrate]
;
_journal_coeditor_code DN2537
_journal_issue 3
_journal_name_full 'Acta Crystallographica Section E'
_journal_page_first m310
_journal_page_last m311
_journal_paper_doi 10.1107/S1600536810005763
_journal_volume 66
_journal_year 2010
_chemical_formula_iupac '[Pb (C7 H4 O5 S) (C10 H8 N2)], 2H2 O'
_chemical_formula_moiety 'C17 H12 N2 O5 Pb S, 2(H2 O)'
_chemical_formula_sum 'C17 H16 N2 O7 Pb S'
_chemical_formula_weight 599.57
_chemical_name_systematic
;
Poly[[(2,2'-bipyridine)(\m~3~-2-sulfonatobenzoato)lead(II)] dihydrate]
;
_space_group_IT_number 14
_symmetry_cell_setting monoclinic
_symmetry_space_group_name_Hall '-P 2ybc'
_symmetry_space_group_name_H-M 'P 1 21/c 1'
_atom_sites_solution_hydrogens geom
_atom_sites_solution_primary direct
_atom_sites_solution_secondary difmap
_audit_creation_method SHELXL-97
_cell_angle_alpha 90.00
_cell_angle_beta 96.6290(10)
_cell_angle_gamma 90.00
_cell_formula_units_Z 4
_cell_length_a 15.3464(11)
_cell_length_b 6.9951(5)
_cell_length_c 17.2844(12)
_cell_measurement_reflns_used 3318
_cell_measurement_temperature 298(2)
_cell_measurement_theta_max 25.2
_cell_measurement_theta_min 2.37
_cell_volume 1843.1(2)
_computing_cell_refinement 'SAINT (Bruker, 2002)'
_computing_data_collection 'SMART (Bruker, 2002)'
_computing_data_reduction 'SAINT (Bruker, 2002)'
_computing_molecular_graphics 'PLATON (Spek, 2009) and XP in SHELXTL (Sheldrick, 2008)'
_computing_publication_material 'SHELXL97 (Sheldrick, 2008)'
_computing_structure_refinement 'SHELXL97 (Sheldrick, 2008)'
_computing_structure_solution 'SHELXS97 (Sheldrick, 2008)'
_diffrn_ambient_temperature 298(2)
_diffrn_measured_fraction_theta_full 0.998
_diffrn_measured_fraction_theta_max 0.998
_diffrn_measurement_device_type 'Bruker SMART CCD area-detector'
_diffrn_measurement_method '600 frames, delta omega = 2 dgr'
_diffrn_radiation_monochromator graphite
_diffrn_radiation_source 'fine-focus sealed tube'
_diffrn_radiation_type MoK\a
_diffrn_radiation_wavelength 0.71073
_diffrn_reflns_av_R_equivalents 0.0292
_diffrn_reflns_av_sigmaI/netI 0.0349
_diffrn_reflns_limit_h_max 13
_diffrn_reflns_limit_h_min -18
_diffrn_reflns_limit_k_max 8
_diffrn_reflns_limit_k_min -8
_diffrn_reflns_limit_l_max 19
_diffrn_reflns_limit_l_min -20
_diffrn_reflns_number 9382
_diffrn_reflns_theta_full 25.20
_diffrn_reflns_theta_max 25.20
_diffrn_reflns_theta_min 2.37
_diffrn_standards_decay_% 0
_diffrn_standards_number 0
_exptl_absorpt_coefficient_mu 9.311
_exptl_absorpt_correction_T_max 0.26
_exptl_absorpt_correction_T_min 0.11
_exptl_absorpt_correction_type multi-scan
_exptl_absorpt_process_details '(SADABS; Bruker, 2002)'
_exptl_crystal_colour colorless
_exptl_crystal_density_diffrn 2.161
_exptl_crystal_density_method 'not measured'
_exptl_crystal_description prism
_exptl_crystal_F_000 1144
_exptl_crystal_size_max 0.50
_exptl_crystal_size_mid 0.21
_exptl_crystal_size_min 0.15
_refine_diff_density_max 0.914
_refine_diff_density_min -0.831
_refine_ls_extinction_method none
_refine_ls_goodness_of_fit_ref 1.035
_refine_ls_hydrogen_treatment constr
_refine_ls_matrix_type full
_refine_ls_number_parameters 253
_refine_ls_number_reflns 3318
_refine_ls_number_restraints 0
_refine_ls_restrained_S_all 1.035
_refine_ls_R_factor_all 0.0275
_refine_ls_R_factor_gt 0.0231
_refine_ls_shift/su_max 0.001
_refine_ls_shift/su_mean 0.000
_refine_ls_structure_factor_coef Fsqd
_refine_ls_weighting_details 'calc w=1/[\s^2^(Fo^2^)+(0.0286P)^2^+0.0000P] where P=(Fo^2^+2Fc^2^)/3'
_refine_ls_weighting_scheme calc
_refine_ls_wR_factor_gt 0.0569
_refine_ls_wR_factor_ref 0.0583
_reflns_number_gt 2944
_reflns_number_total 3318
_reflns_threshold_expression >2\s(I)
_cod_data_source_file dn2537.cif
_cod_data_source_block I
_cod_depositor_comments
;
The following automatic conversions were performed:
'_symmetry_cell_setting' value 'Monoclinic' changed to 'monoclinic'
according to '/home/saulius/struct/CIF-dictionaries/cif_core.dic'
dictionary named 'cif_core.dic' version 2.4.1 from 2010-06-29.

Automatic conversion script
Id: cif_fix_enum 1527 2010-12-29 10:47:43Z saulius 

The following automatic conversions were performed:

'_symmetry_cell_setting' value 'Monoclinic' changed to 'monoclinic'
according to /home/saulius/struct/CIF-dictionaries/cif_core.dic
dictionary named 'cif_core.dic' version 2.4.1 from 2010-06-29.

Automatic conversion script
Id: cif_fix_values 1715 2011-07-08 13:25:40Z adriana 
;
_cod_original_sg_symbol_H-M 'P 21/c'
_cod_database_code 2225221
_cod_database_fobs_code 2225221

loop_
_symmetry_equiv_pos_as_xyz
'x, y, z'
'-x, y+1/2, -z+1/2'
'-x, -y, -z'
'x, -y-1/2, z-1/2'

loop_
_atom_site_type_symbol
_atom_site_label
_atom_site_fract_x
_atom_site_fract_y
_atom_site_fract_z
_atom_site_U_iso_or_equiv
_atom_site_adp_type
_atom_site_calc_flag
_atom_site_refinement_flags
_atom_site_occupancy
_atom_site_disorder_assembly
_atom_site_disorder_group
Pb Pb1 0.402858(9) 0.234749(19) -0.017420(8) 0.03015(7) Uani d . 1 . .
S S1 0.25615(7) -0.17058(17) -0.11614(6) 0.0407(3) Uani d . 1 . .
O O1 0.43147(15) -0.1252(4) 0.00541(15) 0.0333(6) Uani d . 1 . .
O O2 0.42527(16) -0.4252(4) 0.04577(16) 0.0393(7) Uani d . 1 . .
O O3 0.3148(2) -0.3281(5) -0.12513(18) 0.0558(8) Uani d . 1 . .
O O4 0.1728(2) -0.1882(5) -0.16536(18) 0.0566(8) Uani d . 1 . .
O O5 0.29504(18) 0.0181(4) -0.12329(15) 0.0503(8) Uani d . 1 . .
N N1 0.4155(2) 0.1825(5) 0.12289(17) 0.0307(7) Uani d . 1 . .
N N2 0.2610(2) 0.2622(4) 0.0397(2) 0.0351(8) Uani d . 1 . .
C C1 0.4933(2) 0.1312(5) 0.1606(2) 0.0352(9) Uani d . 1 . .
H H1 0.5424 0.1327 0.1337 0.042 Uiso calc R 1 . .
C C2 0.5031(3) 0.0765(6) 0.2376(2) 0.0443(10) Uani d . 1 . .
H H2 0.5576 0.0398 0.2622 0.053 Uiso calc R 1 . .
C C3 0.4304(3) 0.0773(6) 0.2774(2) 0.0499(11) Uani d . 1 . .
H H3 0.4351 0.0400 0.3294 0.060 Uiso calc R 1 . .
C C4 0.3511(3) 0.1333(6) 0.2399(2) 0.0476(11) Uani d . 1 . .
H H4 0.3018 0.1355 0.2665 0.057 Uiso calc R 1 . .
C C5 0.3442(3) 0.1870(5) 0.1619(2) 0.0340(9) Uani d . 1 . .
C C6 0.2604(3) 0.2435(5) 0.1169(3) 0.0382(11) Uani d . 1 . .
C C7 0.1840(4) 0.2756(6) 0.1507(4) 0.0584(15) Uani d . 1 . .
H H7 0.1837 0.2637 0.2042 0.070 Uiso calc R 1 . .
C C8 0.1089(3) 0.3251(8) 0.1042(4) 0.0723(17) Uani d . 1 . .
H H8 0.0572 0.3459 0.1262 0.087 Uiso calc R 1 . .
C C9 0.1097(3) 0.3439(7) 0.0258(4) 0.0638(15) Uani d . 1 . .
H H9 0.0592 0.3776 -0.0063 0.077 Uiso calc R 1 . .
C C10 0.1878(3) 0.3116(6) -0.0047(3) 0.0500(12) Uani d . 1 . .
H H10 0.1892 0.3248 -0.0581 0.060 Uiso calc R 1 . .
C C11 0.3901(3) -0.2673(5) 0.0288(2) 0.0274(9) Uani d . 1 . .
C C12 0.2956(3) -0.2376(4) 0.0411(3) 0.0308(9) Uani d . 1 . .
C C13 0.2730(3) -0.2575(5) 0.1167(3) 0.0389(11) Uani d . 1 . .
H H13 0.3152 -0.2949 0.1568 0.047 Uiso calc R 1 . .
C C14 0.1877(3) -0.2215(6) 0.1319(3) 0.0491(13) Uani d . 1 . .
H H14 0.1731 -0.2319 0.1825 0.059 Uiso calc R 1 . .
C C15 0.1244(3) -0.1702(6) 0.0723(3) 0.0477(11) Uani d . 1 . .
H H15 0.0674 -0.1455 0.0829 0.057 Uiso calc R 1 . .
C C16 0.1451(2) -0.1554(6) -0.0030(3) 0.0412(10) Uani d . 1 . .
H H16 0.1019 -0.1232 -0.0431 0.049 Uiso calc R 1 . .
C C17 0.2304(2) -0.1884(5) -0.0192(2) 0.0316(8) Uani d . 1 . .
O O6 0.0809(3) 0.4682(6) -0.1967(3) 0.1033(15) Uani d . 1 . .
H H6A 0.1149 0.5621 -0.1834 0.155 Uiso d R 1 . .
H H6B 0.0420 0.5073 -0.2324 0.155 Uiso d R 1 . .
O O7 0.0420(2) 0.0904(6) -0.1850(2) 0.0793(11) Uani d . 1 . .
H H7A 0.0845 0.0127 -0.1844 0.119 Uiso d R 1 . .
H H7B 0.0594 0.2030 -0.1938 0.119 Uiso d R 1 . .

loop_
_atom_site_aniso_label
_atom_site_aniso_U_11
_atom_site_aniso_U_22
_atom_site_aniso_U_33
_atom_site_aniso_U_12
_atom_site_aniso_U_13
_atom_site_aniso_U_23
Pb1 0.02874(11) 0.03411(11) 0.02743(11) -0.00222(5) 0.00244(7) 0.00072(6)
S1 0.0343(5) 0.0518(7) 0.0355(6) -0.0060(5) 0.0012(5) -0.0130(5)
O1 0.0276(13) 0.0314(15) 0.0411(15) -0.0041(11) 0.0041(12) 0.0006(12)
O2 0.0319(14) 0.0303(16) 0.0554(18) 0.0020(11) 0.0035(13) -0.0029(13)
O3 0.0476(18) 0.063(2) 0.058(2) 0.0065(16) 0.0098(16) -0.0280(18)
O4 0.0419(18) 0.078(2) 0.0463(19) -0.0079(16) -0.0092(15) -0.0141(17)
O5 0.0535(17) 0.060(2) 0.0376(17) -0.0182(15) 0.0049(14) 0.0002(14)
N1 0.0368(18) 0.0277(17) 0.0291(17) -0.0016(14) 0.0104(14) -0.0001(14)
N2 0.0274(18) 0.030(2) 0.048(2) -0.0033(12) 0.0056(17) -0.0017(13)
C1 0.041(2) 0.033(2) 0.032(2) -0.0011(17) 0.0041(18) -0.0015(17)
C2 0.058(3) 0.033(2) 0.039(3) 0.0010(19) -0.008(2) 0.0034(18)
C3 0.078(3) 0.040(3) 0.031(2) -0.006(2) 0.008(2) 0.0026(18)
C4 0.066(3) 0.043(3) 0.039(2) -0.004(2) 0.026(2) -0.002(2)
C5 0.041(2) 0.0252(19) 0.038(2) -0.0063(17) 0.0139(19) -0.0042(17)
C6 0.040(2) 0.023(2) 0.054(3) -0.0020(15) 0.014(2) -0.0020(16)
C7 0.050(3) 0.050(3) 0.082(4) 0.006(2) 0.036(3) 0.001(2)
C8 0.046(3) 0.054(3) 0.123(6) 0.009(2) 0.036(4) -0.001(4)
C9 0.035(3) 0.039(3) 0.116(5) 0.004(2) 0.004(3) -0.006(3)
C10 0.036(2) 0.039(2) 0.073(3) 0.001(2) -0.004(2) -0.004(2)
C11 0.025(2) 0.028(2) 0.029(2) -0.0016(14) 0.0022(17) -0.0058(15)
C12 0.030(2) 0.020(2) 0.044(3) -0.0058(13) 0.0117(19) -0.0062(15)
C13 0.043(3) 0.033(3) 0.041(3) -0.0034(16) 0.007(2) 0.0032(16)
C14 0.054(3) 0.045(3) 0.054(3) -0.008(2) 0.031(3) -0.001(2)
C15 0.034(2) 0.043(3) 0.069(3) -0.001(2) 0.021(2) -0.004(2)
C16 0.025(2) 0.038(2) 0.061(3) -0.0005(17) 0.007(2) -0.004(2)
C17 0.032(2) 0.0246(19) 0.039(2) 0.0004(16) 0.0069(17) -0.0022(17)
O6 0.112(3) 0.067(3) 0.119(4) -0.020(2) -0.037(3) 0.005(2)
O7 0.056(2) 0.075(3) 0.105(3) 0.0065(18) 0.002(2) 0.012(2)

loop_
_atom_type_symbol
_atom_type_description
_atom_type_scat_dispersion_real
_atom_type_scat_dispersion_imag
_atom_type_scat_source
C C 0.0033 0.0016 'International Tables Vol C Tables 4.2.6.8 and 6.1.1.4'
H H 0.0000 0.0000 'International Tables Vol C Tables 4.2.6.8 and 6.1.1.4'
N N 0.0061 0.0033 'International Tables Vol C Tables 4.2.6.8 and 6.1.1.4'
O O 0.0106 0.0060 'International Tables Vol C Tables 4.2.6.8 and 6.1.1.4'
Pb Pb -3.3944 10.1111 'International Tables Vol C Tables 4.2.6.8 and 6.1.1.4'
S S 0.1246 0.1234 'International Tables Vol C Tables 4.2.6.8 and 6.1.1.4'

loop_
_geom_angle_atom_site_label_1
_geom_angle_atom_site_label_2
_geom_angle_atom_site_label_3
_geom_angle_site_symmetry_1
_geom_angle_site_symmetry_3
_geom_angle
_geom_angle_publ_flag
N1 Pb1 N2 . . 65.91(11) ?
N1 Pb1 O1 . . 73.07(9) ?
N2 Pb1 O1 . . 98.94(8) ?
N1 Pb1 O2 . 1_565 74.35(9) ?
N2 Pb1 O2 . 1_565 81.04(9) ?
O1 Pb1 O2 . 1_565 144.08(8) ?
N1 Pb1 O1 . 3_655 85.01(9) ?
N2 Pb1 O1 . 3_655 150.00(10) ?
O1 Pb1 O1 . 3_655 63.85(9) ?
O2 Pb1 O1 1_565 3_655 98.72(7) ?
O3 S1 O4 . . 112.87(19) ?
O3 S1 O5 . . 114.6(2) ?
O4 S1 O5 . . 111.53(19) ?
O3 S1 C17 . . 104.97(19) ?
O4 S1 C17 . . 105.67(19) ?
O5 S1 C17 . . 106.38(17) ?
C11 O1 Pb1 . . 136.9(2) ?
C11 O1 Pb1 . 3_655 105.1(2) ?
Pb1 O1 Pb1 . 3_655 116.15(9) ?
C11 O2 Pb1 . 1_545 132.2(2) ?
C1 N1 C5 . . 119.4(3) ?
C1 N1 Pb1 . . 119.2(2) ?
C5 N1 Pb1 . . 121.1(3) ?
C10 N2 C6 . . 119.8(4) ?
C10 N2 Pb1 . . 120.6(3) ?
C6 N2 Pb1 . . 119.4(3) ?
N1 C1 C2 . . 122.4(4) ?
N1 C1 H1 . . 118.8 ?
C2 C1 H1 . . 118.8 ?
C3 C2 C1 . . 118.5(4) ?
C3 C2 H2 . . 120.7 ?
C1 C2 H2 . . 120.7 ?
C4 C3 C2 . . 119.5(4) ?
C4 C3 H3 . . 120.3 ?
C2 C3 H3 . . 120.3 ?
C3 C4 C5 . . 120.0(4) ?
C3 C4 H4 . . 120.0 ?
C5 C4 H4 . . 120.0 ?
N1 C5 C4 . . 120.1(4) ?
N1 C5 C6 . . 116.7(4) ?
C4 C5 C6 . . 123.1(4) ?
N2 C6 C7 . . 120.3(5) ?
N2 C6 C5 . . 116.4(4) ?
C7 C6 C5 . . 123.3(5) ?
C8 C7 C6 . . 119.3(6) ?
C8 C7 H7 . . 120.4 ?
C6 C7 H7 . . 120.4 ?
C9 C8 C7 . . 120.2(5) ?
C9 C8 H8 . . 119.9 ?
C7 C8 H8 . . 119.9 ?
C8 C9 C10 . . 118.2(5) ?
C8 C9 H9 . . 120.9 ?
C10 C9 H9 . . 120.9 ?
N2 C10 C9 . . 122.2(5) ?
N2 C10 H10 . . 118.9 ?
C9 C10 H10 . . 118.9 ?
O2 C11 O1 . . 123.2(4) ?
O2 C11 C12 . . 119.1(3) ?
O1 C11 C12 . . 117.6(3) ?
C13 C12 C17 . . 119.1(4) ?
C13 C12 C11 . . 117.8(4) ?
C17 C12 C11 . . 123.2(4) ?
C14 C13 C12 . . 120.1(5) ?
C14 C13 H13 . . 119.9 ?
C12 C13 H13 . . 119.9 ?
C15 C14 C13 . . 120.2(4) ?
C15 C14 H14 . . 119.9 ?
C13 C14 H14 . . 119.9 ?
C16 C15 C14 . . 120.3(4) ?
C16 C15 H15 . . 119.8 ?
C14 C15 H15 . . 119.8 ?
C15 C16 C17 . . 120.2(4) ?
C15 C16 H16 . . 119.9 ?
C17 C16 H16 . . 119.9 ?
C16 C17 C12 . . 120.0(4) ?
C16 C17 S1 . . 119.8(3) ?
C12 C17 S1 . . 120.1(3) ?
H6A O6 H6B . . 107.6 ?
H7A O7 H7B . . 109.7 ?

loop_
_geom_bond_atom_site_label_1
_geom_bond_atom_site_label_2
_geom_bond_site_symmetry_2
_geom_bond_distance
_geom_bond_publ_flag
Pb1 N1 . 2.438(3) ?
Pb1 N2 . 2.499(4) ?
Pb1 O1 . 2.579(3) ?
Pb1 O2 1_565 2.623(3) ?
Pb1 O1 3_655 2.640(2) ?
S1 O3 . 1.442(3) ?
S1 O4 . 1.457(3) ?
S1 O5 . 1.460(3) ?
S1 C17 . 1.770(4) ?
O1 C11 . 1.270(4) ?
O1 Pb1 3_655 2.640(2) ?
O2 C11 . 1.250(4) ?
O2 Pb1 1_545 2.623(3) ?
N1 C1 . 1.341(5) ?
N1 C5 . 1.350(5) ?
N2 C10 . 1.331(6) ?
N2 C6 . 1.343(6) ?
C1 C2 . 1.377(5) ?
C1 H1 . 0.9300 ?
C2 C3 . 1.376(5) ?
C2 H2 . 0.9300 ?
C3 C4 . 1.369(6) ?
C3 H3 . 0.9300 ?
C4 C5 . 1.392(5) ?
C4 H4 . 0.9300 ?
C5 C6 . 1.477(6) ?
C6 C7 . 1.387(7) ?
C7 C8 . 1.371(8) ?
C7 H7 . 0.9300 ?
C8 C9 . 1.362(7) ?
C8 H8 . 0.9300 ?
C9 C10 . 1.382(6) ?
C9 H9 . 0.9300 ?
C10 H10 . 0.9300 ?
C11 C12 . 1.503(5) ?
C12 C13 . 1.397(7) ?
C12 C17 . 1.402(6) ?
C13 C14 . 1.389(7) ?
C13 H13 . 0.9300 ?
C14 C15 . 1.380(7) ?
C14 H14 . 0.9300 ?
C15 C16 . 1.379(6) ?
C15 H15 . 0.9300 ?
C16 C17 . 1.388(5) ?
C16 H16 . 0.9300 ?
O6 H6A . 0.8533 ?
O6 H6B . 0.8532 ?
O7 H7A . 0.8484 ?
O7 H7B . 0.8510 ?

loop_
_geom_hbond_atom_site_label_D
_geom_hbond_atom_site_label_H
_geom_hbond_atom_site_label_A
_geom_hbond_site_symmetry_A
_geom_hbond_distance_DH
_geom_hbond_distance_HA
_geom_hbond_distance_DA
_geom_hbond_angle_DHA
O6 H6A O4 1_565 0.85 1.97 2.808(5) 167.5
O6 H6B O7 2_554 0.85 1.90 2.752(6) 177.8
O7 H7A O4 . 0.85 1.95 2.791(5) 168.7
O7 H7B O6 . 0.85 1.89 2.722(6) 167.0
